data_2206857
loop_
_publ_author_name
'Yue Zhu'
'Wei-Min Lu'
'Meng Ma'
'Fang Chen'

_publ_section_title
;
 Hexa-\m-\a-methylacrylato-bis[(1,10-phenanthroline)lanthanum(III)]
 dihydrate
;
_journal_coeditor_code BR6212
_journal_issue 10
_journal_name_full 'Acta Crystallographica Section E'
_journal_page_first m2044
_journal_page_last m2046
_journal_paper_doi 10.1107/S1600536805028928
_journal_volume 61
_journal_year 2005
_chemical_formula_iupac '[La2 (C4 H5 O2)6 (C12 H8 N2)2], 2H2 O'
_chemical_formula_moiety 'C48 H46 La2 N4 O12, 2H2 O'
_chemical_formula_sum 'C48 H50 La2 N4 O14'
_chemical_formula_weight 1184.74
_chemical_name_systematic
;
Hexa-\m-\a-methylacrylato-bis[(1,10-phenanthroline)lanthanum(III)]
monohydrate
;
_space_group_IT_number 2
_symmetry_cell_setting triclinic
_symmetry_space_group_name_Hall '-P 1'
_symmetry_space_group_name_H-M 'P -1'
_atom_sites_solution_hydrogens geom
_atom_sites_solution_primary direct
_atom_sites_solution_secondary difmap
_audit_creation_method SHELXL-97
_cell_angle_alpha 69.229(2)
_cell_angle_beta 77.892(4)
_cell_angle_gamma 68.091(2)
_cell_formula_units_Z 1
_cell_length_a 10.8815(4)
_cell_length_b 11.0081(5)
_cell_length_c 11.7412(7)
_cell_measurement_reflns_used 6732
_cell_measurement_temperature 293(2)
_cell_measurement_theta_max 27.46
_cell_measurement_theta_min 2.48
_cell_volume 1215.16(10)
_computing_cell_refinement 'CrystalStructure (Rigaku/MSC, 2002)'
_computing_data_collection 'RAPID-AUTO (Rigaku, 1998)'
_computing_data_reduction CrystalStructure
_computing_molecular_graphics 'ORTEP-3 for Windows (Farrugia, 1997)'
_computing_publication_material 'WinGX (Farrugia, 1999)'
_computing_structure_refinement 'SHELXL97 (Sheldrick, 1997)'
_computing_structure_solution 'SHELXS97 (Sheldrick, 1997)'
_diffrn_ambient_temperature 293(2)
_diffrn_detector_area_resol_mean 10.0
_diffrn_measured_fraction_theta_full 0.983
_diffrn_measured_fraction_theta_max 0.983
_diffrn_measurement_device_type 'Rigaku R-AXIS RAPID'
_diffrn_measurement_method \w
_diffrn_radiation_monochromator graphite
_diffrn_radiation_source 'fine-focus sealed tube'
_diffrn_radiation_type MoK\a
_diffrn_radiation_wavelength 0.71073
_diffrn_reflns_av_R_equivalents 0.0454
_diffrn_reflns_av_sigmaI/netI 0.0399
_diffrn_reflns_limit_h_max 14
_diffrn_reflns_limit_h_min -13
_diffrn_reflns_limit_k_max 14
_diffrn_reflns_limit_k_min -13
_diffrn_reflns_limit_l_max 15
_diffrn_reflns_limit_l_min -15
_diffrn_reflns_number 11677
_diffrn_reflns_theta_full 27.47
_diffrn_reflns_theta_max 27.47
_diffrn_reflns_theta_min 1.86
_diffrn_standards_number 0
_exptl_absorpt_coefficient_mu 1.804
_exptl_absorpt_correction_T_max 0.7863
_exptl_absorpt_correction_T_min 0.7032
_exptl_absorpt_correction_type multi-scan
_exptl_absorpt_process_details '(ABSCOR; Higashi, 1995)'
_exptl_crystal_colour colourless
_exptl_crystal_density_diffrn 1.619
_exptl_crystal_density_method 'not measured'
_exptl_crystal_description chunk
_exptl_crystal_F_000 592
_exptl_crystal_size_max 0.21
_exptl_crystal_size_mid 0.18
_exptl_crystal_size_min 0.14
_refine_diff_density_max 0.813
_refine_diff_density_min -1.205
_refine_ls_extinction_method none
_refine_ls_goodness_of_fit_ref 1.235
_refine_ls_hydrogen_treatment constr
_refine_ls_matrix_type full
_refine_ls_number_parameters 307
_refine_ls_number_reflns 5471
_refine_ls_number_restraints 0
_refine_ls_restrained_S_all 1.235
_refine_ls_R_factor_all 0.0412
_refine_ls_R_factor_gt 0.0354
_refine_ls_shift/su_max 0.001
_refine_ls_shift/su_mean 0.000
_refine_ls_structure_factor_coef Fsqd
_refine_ls_weighting_details 'calc w = 1/[\s^2^(Fo^2^)+(0.0611P)^2^+0.7074P] where P = (Fo^2^+2Fc^2^)/3'
_refine_ls_weighting_scheme calc
_refine_ls_wR_factor_gt 0.0965
_refine_ls_wR_factor_ref 0.1117
_reflns_number_gt 5112
_reflns_number_total 5471
_reflns_threshold_expression I>2\s(I)
_cod_data_source_file br6212.cif
_cod_data_source_block I
_cod_database_code 2206857

loop_
_symmetry_equiv_pos_as_xyz
'x, y, z'
'-x, -y, -z'

loop_
_atom_site_label
_atom_site_fract_x
_atom_site_fract_y
_atom_site_fract_z
_atom_site_U_iso_or_equiv
_atom_site_adp_type
_atom_site_calc_flag
_atom_site_refinement_flags
_atom_site_occupancy
_atom_site_type_symbol
La1 0.856611(19) 0.56341(2) 0.629075(19) 0.02779(9) Uani d . 1 La
O1 0.8829(3) 0.3733(3) 0.8378(3) 0.0457(8) Uani d . 1 O
O2 0.6862(3) 0.4584(4) 0.7671(3) 0.0489(8) Uani d . 1 O
O3 0.8836(3) 0.8022(3) 0.5132(3) 0.0422(7) Uani d . 1 O
O4 0.7597(3) 0.5913(4) 0.4432(3) 0.0438(7) Uani d . 1 O
O5 1.0851(3) 0.5077(4) 0.6836(3) 0.0439(7) Uani d . 1 O
O6 0.9738(3) 0.3565(3) 0.5647(3) 0.0375(6) Uani d . 1 O
O7 1.1319(6) 0.1741(7) 0.7938(7) 0.115(2) Uani d . 1 O
HW1 1.0462 0.2464 0.8026 0.172 Uiso d . 1 H
HW2 1.1882 0.2231 0.7426 0.172 Uiso d . 1 H
N1 0.8041(3) 0.6969(4) 0.7961(3) 0.0359(7) Uani d . 1 N
N2 0.6166(3) 0.7603(4) 0.6430(3) 0.0368(8) Uani d . 1 N
C1 0.8901(5) 0.6631(5) 0.8752(5) 0.0451(10) Uani d . 1 C
H1 0.9635 0.5840 0.8795 0.054 Uiso calc R 1 H
C2 0.8778(6) 0.7385(6) 0.9527(5) 0.0541(13) Uani d . 1 C
H2 0.9401 0.7092 1.0084 0.065 Uiso calc R 1 H
C3 0.7720(5) 0.8566(6) 0.9452(5) 0.0516(12) Uani d . 1 C
H3 0.7623 0.9098 0.9950 0.062 Uiso calc R 1 H
C4 0.6786(5) 0.8969(5) 0.8624(4) 0.0435(10) Uani d . 1 C
C5 0.5628(6) 1.0196(6) 0.8500(5) 0.0533(12) Uani d . 1 C
H5 0.5534 1.0802 0.8922 0.064 Uiso calc R 1 H
C6 0.4687(5) 1.0465(5) 0.7780(5) 0.0524(12) Uani d . 1 C
H6 0.3940 1.1244 0.7730 0.063 Uiso calc R 1 H
C7 0.4810(4) 0.9589(5) 0.7100(4) 0.0419(10) Uani d . 1 C
C8 0.3811(5) 0.9788(6) 0.6393(5) 0.0520(12) Uani d . 1 C
H8 0.3029 1.0529 0.6357 0.062 Uiso calc R 1 H
C9 0.3983(5) 0.8912(6) 0.5770(5) 0.0551(13) Uani d . 1 C
H9 0.3309 0.9022 0.5333 0.066 Uiso calc R 1 H
C10 0.5185(5) 0.7834(5) 0.5786(5) 0.0462(11) Uani d . 1 C
H10 0.5305 0.7254 0.5328 0.055 Uiso calc R 1 H
C11 0.5972(4) 0.8439(4) 0.7101(4) 0.0347(8) Uani d . 1 C
C12 0.6977(4) 0.8124(4) 0.7895(4) 0.0343(8) Uani d . 1 C
C21 0.7637(5) 0.3758(5) 0.8480(4) 0.0395(9) Uani d . 1 C
C22 0.7128(6) 0.2818(6) 0.9582(5) 0.0533(12) Uani d . 1 C
C23 0.5765(8) 0.3067(9) 0.9799(7) 0.097(3) Uani d . 1 C
H23A 0.5425 0.2482 1.0467 0.116 Uiso calc R 1 H
H23B 0.5192 0.3818 0.9276 0.116 Uiso calc R 1 H
C24 0.8082(9) 0.1696(8) 1.0330(7) 0.094(3) Uani d . 1 C
H24A 0.8959 0.1728 1.0005 0.140 Uiso calc R 1 H
H24B 0.8014 0.0846 1.0344 0.140 Uiso calc R 1 H
H24C 0.7914 0.1759 1.1147 0.140 Uiso calc R 1 H
C31 0.9857(4) 0.7639(4) 0.4459(4) 0.0341(8) Uani d . 1 C
C32 1.0651(5) 0.8577(5) 0.3814(4) 0.0421(10) Uani d . 1 C
C33 0.9912(7) 1.0074(6) 0.3431(7) 0.0686(17) Uani d . 1 C
H33A 0.8976 1.0223 0.3637 0.103 Uiso calc R 1 H
H33B 1.0079 1.0451 0.2563 0.103 Uiso calc R 1 H
H33C 1.0202 1.0518 0.3845 0.103 Uiso calc R 1 H
C34 1.1991(6) 0.8026(7) 0.3649(7) 0.0661(16) Uani d . 1 C
H34A 1.2506 0.8597 0.3275 0.079 Uiso calc R 1 H
H34B 1.2396 0.7077 0.3909 0.079 Uiso calc R 1 H
C41 0.7965(4) 0.5330(4) 0.3618(4) 0.0357(9) Uani d . 1 C
C42 0.6936(5) 0.5094(5) 0.3115(5) 0.0450(10) Uani d . 1 C
C43 0.5669(5) 0.5636(7) 0.3435(6) 0.0668(17) Uani d . 1 C
H43A 0.5028 0.5495 0.3130 0.080 Uiso calc R 1 H
H43B 0.5414 0.6161 0.3967 0.080 Uiso calc R 1 H
C44 0.7420(7) 0.4241(9) 0.2268(8) 0.084(2) Uani d . 1 C
H44A 0.8374 0.3937 0.2166 0.126 Uiso calc R 1 H
H44B 0.7077 0.4779 0.1488 0.126 Uiso calc R 1 H
H44C 0.7121 0.3456 0.2603 0.126 Uiso calc R 1 H

loop_
_atom_site_aniso_label
_atom_site_aniso_U_11
_atom_site_aniso_U_22
_atom_site_aniso_U_33
_atom_site_aniso_U_12
_atom_site_aniso_U_13
_atom_site_aniso_U_23
La1 0.02322(12) 0.03225(13) 0.02808(13) -0.00983(9) -0.00116(8) -0.00921(9)
O1 0.0392(17) 0.0472(17) 0.0439(18) -0.0183(14) -0.0075(13) 0.0005(14)
O2 0.0365(17) 0.057(2) 0.048(2) -0.0214(15) -0.0065(14) -0.0006(16)
O3 0.0370(16) 0.0335(14) 0.0501(19) -0.0112(12) 0.0056(13) -0.0115(13)
O4 0.0328(15) 0.0575(19) 0.0450(18) -0.0098(14) -0.0093(13) -0.0219(15)
O5 0.0290(14) 0.064(2) 0.0425(17) -0.0157(14) -0.0025(12) -0.0207(15)
O6 0.0366(15) 0.0353(14) 0.0426(17) -0.0136(12) -0.0019(12) -0.0130(13)
O7 0.102(5) 0.107(4) 0.115(5) 0.009(4) -0.034(4) -0.044(4)
N1 0.0342(17) 0.0396(18) 0.0309(17) -0.0092(14) -0.0038(13) -0.0098(14)
N2 0.0277(16) 0.0416(18) 0.0377(19) -0.0089(14) -0.0038(13) -0.0101(15)
C1 0.039(2) 0.055(3) 0.041(2) -0.013(2) -0.0073(18) -0.015(2)
C2 0.054(3) 0.074(3) 0.045(3) -0.025(3) -0.012(2) -0.021(3)
C3 0.057(3) 0.066(3) 0.044(3) -0.025(3) 0.001(2) -0.029(2)
C4 0.048(2) 0.045(2) 0.040(2) -0.018(2) 0.0058(18) -0.0173(19)
C5 0.057(3) 0.050(3) 0.055(3) -0.015(2) 0.010(2) -0.028(2)
C6 0.045(3) 0.046(3) 0.054(3) -0.005(2) 0.006(2) -0.016(2)
C7 0.032(2) 0.040(2) 0.039(2) -0.0060(17) 0.0039(16) -0.0048(18)
C8 0.031(2) 0.056(3) 0.050(3) 0.001(2) -0.0021(19) -0.011(2)
C9 0.031(2) 0.072(3) 0.051(3) -0.008(2) -0.010(2) -0.013(3)
C10 0.034(2) 0.058(3) 0.047(3) -0.014(2) -0.0086(18) -0.015(2)
C11 0.0309(19) 0.036(2) 0.0279(19) -0.0103(16) 0.0036(15) -0.0032(15)
C12 0.0330(19) 0.036(2) 0.032(2) -0.0146(16) 0.0026(15) -0.0083(16)
C21 0.042(2) 0.042(2) 0.035(2) -0.0184(19) -0.0009(17) -0.0094(18)
C22 0.066(3) 0.060(3) 0.041(3) -0.039(3) -0.001(2) -0.005(2)
C23 0.081(5) 0.117(7) 0.073(5) -0.060(5) 0.011(4) 0.011(4)
C24 0.114(6) 0.088(5) 0.070(5) -0.062(5) -0.030(4) 0.028(4)
C31 0.036(2) 0.0344(19) 0.034(2) -0.0127(16) -0.0078(16) -0.0089(16)
C32 0.050(3) 0.043(2) 0.038(2) -0.025(2) 0.0001(18) -0.0090(19)
C33 0.078(4) 0.045(3) 0.078(4) -0.031(3) -0.002(3) -0.004(3)
C34 0.051(3) 0.062(3) 0.090(5) -0.034(3) 0.017(3) -0.026(3)
C41 0.032(2) 0.040(2) 0.037(2) -0.0128(17) -0.0099(16) -0.0082(17)
C42 0.037(2) 0.058(3) 0.049(3) -0.019(2) -0.0107(19) -0.018(2)
C43 0.036(3) 0.106(5) 0.077(4) -0.025(3) -0.006(2) -0.048(4)
C44 0.059(4) 0.119(6) 0.114(6) -0.030(4) -0.011(4) -0.077(5)

loop_
_atom_type_symbol
_atom_type_description
_atom_type_scat_dispersion_real
_atom_type_scat_dispersion_imag
_atom_type_scat_source
C C 0.0033 0.0016 'International Tables Vol C Tables 4.2.6.8 and 6.1.1.4'
H H 0.0000 0.0000 'International Tables Vol C Tables 4.2.6.8 and 6.1.1.4'
La La -0.2871 2.4523 'International Tables Vol C Tables 4.2.6.8 and 6.1.1.4'
N N 0.0061 0.0033 'International Tables Vol C Tables 4.2.6.8 and 6.1.1.4'
O O 0.0106 0.0060 'International Tables Vol C Tables 4.2.6.8 and 6.1.1.4'

loop_
_geom_angle_atom_site_label_1
_geom_angle_atom_site_label_2
_geom_angle_atom_site_label_3
_geom_angle_site_symmetry_1
_geom_angle_site_symmetry_3
_geom_angle
O1 La1 O2 . . 50.95(10)
O1 La1 O3 . . 142.83(11)
O1 La1 O4 . . 130.93(12)
O1 La1 O5 . . 73.18(11)
O1 La1 O6 . . 78.78(11)
O1 La1 O6 . 2_766 135.08(10)
O1 La1 N1 . . 74.92(11)
O1 La1 N2 . . 108.10(11)
O2 La1 O3 . . 140.11(11)
O2 La1 O4 . . 91.21(12)
O2 La1 O5 . . 123.99(11)
O2 La1 O6 . . 91.88(12)
O2 La1 O6 . 2_766 163.02(12)
O2 La1 N1 . . 82.83(12)
O2 La1 N2 . . 69.10(11)
O3 La1 O4 . . 86.02(11)
O3 La1 O5 . . 82.51(11)
O3 La1 O6 . . 124.43(10)
O3 La1 O6 . 2_766 48.72(9)
O3 La1 N1 . . 73.11(11)
O3 La1 N2 . . 71.41(10)
O4 La1 O5 . . 135.27(11)
O4 La1 O6 . . 71.82(10)
O4 La1 O6 . 2_766 73.86(10)
O4 La1 N1 . . 137.58(10)
O4 La1 N2 . . 78.01(11)
O5 La1 O6 . . 79.63(10)
O5 La1 O6 . 2_766 66.15(10)
O5 La1 N1 . . 79.00(11)
O5 La1 N2 . . 136.47(11)
O6 La1 O6 . 2_766 76.00(11)
O6 La1 N1 . . 149.92(10)
O6 La1 N2 . . 143.90(11)
N1 La1 O6 . 2_766 113.60(10)
N1 La1 N2 . . 60.58(11)
O6 La1 N2 2_766 . 114.23(10)
O6 La1 C21 . . 84.63(12)
O4 La1 C21 . . 111.75(12)
O5 La1 C21 . . 98.71(12)
O2 La1 C21 . . 25.37(12)
O1 La1 C21 . . 25.58(11)
O3 La1 C21 . . 150.28(12)
N1 La1 C21 . . 77.97(12)
O6 La1 C21 2_766 . 157.10(11)
N2 La1 C21 . . 88.62(12)
O6 La1 C31 . . 100.92(11)
O4 La1 C31 . . 81.84(11)
O5 La1 C31 . . 70.44(11)
O2 La1 C31 . . 162.64(11)
O1 La1 C31 . . 142.99(11)
O3 La1 C31 . . 24.10(10)
N1 La1 C31 . . 91.58(11)
O6 La1 C31 2_766 . 24.92(10)
N2 La1 C31 . . 93.83(11)
C21 La1 C31 . . 166.40(12)
O6 La1 La1 . 2_766 40.26(7)
O4 La1 La1 . 2_766 68.11(7)
O5 La1 La1 . 2_766 67.81(8)
O2 La1 La1 . 2_766 131.05(9)
O1 La1 La1 . 2_766 110.77(8)
O3 La1 La1 . 2_766 84.31(7)
N1 La1 La1 . 2_766 141.96(8)
O6 La1 La1 2_766 2_766 35.74(6)
N2 La1 La1 . 2_766 139.44(8)
C21 La1 La1 . 2_766 123.87(9)
C31 La1 La1 . 2_766 60.66(8)
C21 O1 La1 . . 92.8(3)
C21 O2 La1 . . 95.3(3)
C31 O3 La1 . . 97.8(2)
C41 O4 La1 . . 134.4(3)
C41 O5 La1 2_766 . 137.8(3)
C31 O6 La1 2_766 . 164.9(3)
C31 O6 La1 2_766 2_766 91.1(3)
La1 O6 La1 . 2_766 104.00(11)
HW1 O7 HW2 . . 104.2
C1 N1 C12 . . 118.0(4)
C1 N1 La1 . . 121.0(3)
C12 N1 La1 . . 120.4(3)
C10 N2 C11 . . 118.0(4)
C10 N2 La1 . . 121.9(3)
C11 N2 La1 . . 120.0(3)
N1 C1 C2 . . 124.0(5)
N1 C1 H1 . . 118.0
C2 C1 H1 . . 118.0
C3 C2 C1 . . 118.6(5)
C3 C2 H2 . . 120.7
C1 C2 H2 . . 120.7
C2 C3 C4 . . 119.5(5)
C2 C3 H3 . . 120.3
C4 C3 H3 . . 120.3
C3 C4 C12 . . 118.0(5)
C3 C4 C5 . . 122.9(5)
C12 C4 C5 . . 119.1(5)
C6 C5 C4 . . 120.6(5)
C6 C5 H5 . . 119.7
C4 C5 H5 . . 119.7
C5 C6 C7 . . 121.4(5)
C5 C6 H6 . . 119.3
C7 C6 H6 . . 119.3
C6 C7 C8 . . 123.2(4)
C6 C7 C11 . . 120.6(5)
C8 C7 C11 . . 116.2(5)
C9 C8 C7 . . 120.4(4)
C9 C8 H8 . . 119.8
C7 C8 H8 . . 119.8
C8 C9 C10 . . 119.4(5)
C8 C9 H9 . . 120.3
C10 C9 H9 . . 120.3
N2 C10 C9 . . 122.7(5)
N2 C10 H10 . . 118.7
C9 C10 H10 . . 118.7
N2 C11 C7 . . 123.1(4)
N2 C11 C12 . . 118.6(4)
C7 C11 C12 . . 118.3(4)
N1 C12 C4 . . 122.0(4)
N1 C12 C11 . . 118.1(4)
C4 C12 C11 . . 119.7(4)
O2 C21 O1 . . 121.0(4)
O2 C21 C22 . . 119.1(4)
O1 C21 C22 . . 119.9(4)
O2 C21 La1 . . 59.3(2)
O1 C21 La1 . . 61.7(2)
C22 C21 La1 . . 178.4(3)
C23 C22 C24 . . 124.0(6)
C23 C22 C21 . . 118.4(5)
C24 C22 C21 . . 117.6(5)
C22 C23 H23A . . 120.0
C22 C23 H23B . . 120.0
H23A C23 H23B . . 120.0
C22 C24 H24A . . 109.5
C22 C24 H24B . . 109.5
H24A C24 H24B . . 109.5
C22 C24 H24C . . 109.5
H24A C24 H24C . . 109.5
H24B C24 H24C . . 109.5
O3 C31 O6 . 2_766 120.9(4)
O3 C31 C32 . . 119.7(4)
O6 C31 C32 2_766 . 119.4(4)
O3 C31 La1 . . 58.1(2)
O6 C31 La1 2_766 . 64.0(2)
C32 C31 La1 . . 166.3(3)
C34 C32 C33 . . 124.1(5)
C34 C32 C31 . . 118.8(4)
C33 C32 C31 . . 117.1(4)
C32 C33 H33A . . 109.5
C32 C33 H33B . . 109.5
H33A C33 H33B . . 109.5
C32 C33 H33C . . 109.5
H33A C33 H33C . . 109.5
H33B C33 H33C . . 109.5
C32 C34 H34A . . 120.0
C32 C34 H34B . . 120.0
H34A C34 H34B . . 120.0
O4 C41 O5 . 2_766 125.0(4)
O4 C41 C42 . . 118.8(4)
O5 C41 C42 2_766 . 116.2(4)
C43 C42 C44 . . 123.0(5)
C43 C42 C41 . . 119.4(5)
C44 C42 C41 . . 117.6(4)
C42 C43 H43A . . 120.0
C42 C43 H43B . . 120.0
H43A C43 H43B . . 120.0
C42 C44 H44A . . 109.5
C42 C44 H44B . . 109.5
H44A C44 H44B . . 109.5
C42 C44 H44C . . 109.5
H44A C44 H44C . . 109.5
H44B C44 H44C . . 109.5

loop_
_geom_bond_atom_site_label_1
_geom_bond_atom_site_label_2
_geom_bond_site_symmetry_2
_geom_bond_distance
_geom_bond_publ_flag
La1 O1 . 2.584(3) yes
La1 O2 . 2.532(3) yes
La1 O3 . 2.592(3) yes
La1 O4 . 2.493(3) yes
La1 O5 . 2.495(3) yes
La1 O6 . 2.457(3) yes
La1 O6 2_766 2.718(3) yes
La1 N1 . 2.699(4) yes
La1 N2 . 2.719(3) yes
La1 C21 . 2.932(5) ?
La1 C31 . 3.025(4) ?
La1 La1 2_766 4.0812(5) ?
O1 C21 . 1.267(5) ?
O2 C21 . 1.262(6) ?
O3 C31 . 1.247(5) ?
O4 C41 . 1.253(5) ?
O5 C41 2_766 1.263(5) ?
O6 C31 2_766 1.275(5) ?
O6 La1 2_766 2.718(3) ?
O7 HW1 . 0.9889 ?
O7 HW2 . 0.9436 ?
N1 C1 . 1.317(6) ?
N1 C12 . 1.353(5) ?
N2 C10 . 1.333(6) ?
N2 C11 . 1.346(6) ?
C1 C2 . 1.392(7) ?
C1 H1 . 0.9300 ?
C2 C3 . 1.367(8) ?
C2 H2 . 0.9300 ?
C3 C4 . 1.396(7) ?
C3 H3 . 0.9300 ?
C4 C12 . 1.409(6) ?
C4 C5 . 1.450(7) ?
C5 C6 . 1.344(8) ?
C5 H5 . 0.9300 ?
C6 C7 . 1.410(8) ?
C6 H6 . 0.9300 ?
C7 C8 . 1.411(7) ?
C7 C11 . 1.417(6) ?
C8 C9 . 1.344(8) ?
C8 H8 . 0.9300 ?
C9 C10 . 1.398(7) ?
C9 H9 . 0.9300 ?
C10 H10 . 0.9300 ?
C11 C12 . 1.450(6) ?
C21 C22 . 1.493(7) ?
C22 C23 . 1.389(9) ?
C22 C24 . 1.425(9) ?
C23 H23A . 0.9300 ?
C23 H23B . 0.9300 ?
C24 H24A . 0.9600 ?
C24 H24B . 0.9600 ?
C24 H24C . 0.9600 ?
C31 O6 2_766 1.275(5) ?
C31 C32 . 1.491(6) ?
C32 C34 . 1.355(8) ?
C32 C33 . 1.484(7) ?
C33 H33A . 0.9600 ?
C33 H33B . 0.9600 ?
C33 H33C . 0.9600 ?
C34 H34A . 0.9300 ?
C34 H34B . 0.9300 ?
C41 O5 2_766 1.263(5) ?
C41 C42 . 1.508(6) ?
C42 C43 . 1.314(7) ?
C42 C44 . 1.491(8) ?
C43 H43A . 0.9300 ?
C43 H43B . 0.9300 ?
C44 H44A . 0.9600 ?
C44 H44B . 0.9600 ?
C44 H44C . 0.9600 ?

loop_
_geom_hbond_atom_site_label_D
_geom_hbond_atom_site_label_H
_geom_hbond_atom_site_label_A
_geom_hbond_site_symmetry_A
_geom_hbond_distance_DH
_geom_hbond_distance_HA
_geom_hbond_distance_DA
_geom_hbond_angle_DHA
_geom_hbond_publ_flag
O7 HW1 O1 1_555 0.99 1.88 2.863(5) 174 yes
